data_7221839
loop_
_publ_author_name
'Martin, Lee'
'Yang, Songjie'
'Brooks, Andrew C.'
'Horton, Peter N.'
'Male, Louise'
'Moulfi, Ourida'
'Harmand, Lydie'
'Day, Peter'
'Clegg, William'
'Harrington, Ross W.'
'Wallis, John D.'

_publ_section_title
;
 Contrasting crystal packing arrangements in triiodide salts of radical
 cations of chiral bis(pyrrolo[3,4-d])tetrathiafulvalenes
;
_journal_issue 38
_journal_name_full CrystEngComm
_journal_page_first 7354
_journal_paper_doi 10.1039/C5CE01430A
_journal_volume 17
_journal_year 2015
_chemical_absolute_configuration ad
_chemical_formula_moiety 'C26 H22 N2 S4 +, I3 -, 0.5 C4 H8 O'
_chemical_formula_sum 'C28 H26 I3 N2 O0.5 S4'
_chemical_formula_weight 907.45
_chemical_name_systematic 'Bis(S-N-(1-phenyl)ethylpyrrolo)tetrathiafulvalenetriiodide THF solvate 11.I3.0.5THF'
_space_group_crystal_system orthorhombic
_space_group_IT_number 19
_space_group_name_Hall 'P 2ac 2ab'
_space_group_name_H-M_alt 'P 21 21 21'
_symmetry_space_group_name_Hall 'P 2ac 2ab'
_symmetry_space_group_name_H-M 'P 21 21 21'
_atom_sites_solution_hydrogens geom
_atom_sites_solution_primary direct
_atom_sites_solution_secondary difmap
_audit_creation_method SHELXL-2014/7
_audit_update_record
;
2015-07-19 deposited with the CCDC.
2015-08-20 downloaded from the CCDC.
;
_cell_angle_alpha 90
_cell_angle_beta 90
_cell_angle_gamma 90
_cell_formula_units_Z 8
_cell_length_a 9.446(6)
_cell_length_b 17.339(11)
_cell_length_c 37.04(2)
_cell_measurement_reflns_used 981
_cell_measurement_temperature 120(2)
_cell_measurement_theta_max 19.24
_cell_measurement_theta_min 2.61
_cell_volume 6067(6)
_computing_cell_refinement 'Bruker SAINT'
_computing_data_collection 'Bruker APEX2'
_computing_data_reduction 'Bruker SAINT'
_computing_molecular_graphics 'Bruker SHELXTL'
_computing_publication_material 'SHELXL-2014/7 and local programs'
_computing_structure_refinement 'SHELXL-2014/7 (Sheldrick, 2014)'
_computing_structure_solution 'Bruker SHELXTL'
_diffrn_ambient_temperature 120(2)
_diffrn_measured_fraction_theta_full 0.998
_diffrn_measured_fraction_theta_max 0.998
_diffrn_measurement_device_type 'Bruker APEX2 CCD diffractometer'
_diffrn_measurement_method 'thin-slice \w scans'
_diffrn_radiation_type synchrotron
_diffrn_radiation_wavelength 0.6893
_diffrn_reflns_av_R_equivalents 0.1246
_diffrn_reflns_av_unetI/netI 0.1032
_diffrn_reflns_Laue_measured_fraction_full 0.998
_diffrn_reflns_Laue_measured_fraction_max 0.998
_diffrn_reflns_limit_h_max 10
_diffrn_reflns_limit_h_min -10
_diffrn_reflns_limit_k_max 19
_diffrn_reflns_limit_k_min -19
_diffrn_reflns_limit_l_max 41
_diffrn_reflns_limit_l_min -41
_diffrn_reflns_number 37319
_diffrn_reflns_point_group_measured_fraction_full 0.998
_diffrn_reflns_point_group_measured_fraction_max 0.998
_diffrn_reflns_theta_full 22.516
_diffrn_reflns_theta_max 22.516
_diffrn_reflns_theta_min 2.340
_diffrn_source 'Daresbury SRS station 9.8'
_exptl_absorpt_coefficient_mu 2.912
_exptl_absorpt_correction_T_max 0.990
_exptl_absorpt_correction_T_min 0.935
_exptl_absorpt_correction_type multi-scan
_exptl_absorpt_process_details SADABS
_exptl_crystal_colour black
_exptl_crystal_density_diffrn 1.987
_exptl_crystal_density_method 'not measured'
_exptl_crystal_description plate
_exptl_crystal_F_000 3480
_exptl_crystal_recrystallization_method electrocrystallisation
_exptl_crystal_size_max 0.020
_exptl_crystal_size_mid 0.010
_exptl_crystal_size_min 0.004
_refine_diff_density_max 1.514
_refine_diff_density_min -1.313
_refine_diff_density_rms 0.226
_refine_ls_abs_structure_details
;
 Flack x determined using 1957 quotients [(I+)-(I-)]/[(I+)+(I-)]
 (Parsons, Flack and Wagner, Acta Cryst. B69 (2013) 249-259).
;
_refine_ls_abs_structure_Flack 0.06(4)
_refine_ls_extinction_coef 0.00224(17)
_refine_ls_extinction_expression Fc^*^=kFc[1+0.001xFc^2^\l^3^/sin(2\q)]^-1/4^
_refine_ls_extinction_method 'SHELXL-2014/7 (Sheldrick 2014)'
_refine_ls_goodness_of_fit_ref 1.109
_refine_ls_hydrogen_treatment constr
_refine_ls_matrix_type full
_refine_ls_number_parameters 681
_refine_ls_number_reflns 8693
_refine_ls_number_restraints 942
_refine_ls_restrained_S_all 1.057
_refine_ls_R_factor_all 0.1169
_refine_ls_R_factor_gt 0.0763
_refine_ls_shift/su_max 0.000
_refine_ls_shift/su_mean 0.000
_refine_ls_structure_factor_coef Fsqd
_refine_ls_weighting_details 'w=1/[\s^2^(Fo^2^)+(0.0565P)^2^+88.9847P] where P=(Fo^2^+2Fc^2^)/3'
_refine_ls_weighting_scheme calc
_refine_ls_wR_factor_gt 0.1612
_refine_ls_wR_factor_ref 0.1774
_reflns_Friedel_coverage 0.780
_reflns_Friedel_fraction_full 0.999
_reflns_Friedel_fraction_max 0.999
_reflns_number_gt 6035
_reflns_number_total 8693
_reflns_threshold_expression 'I > 2\s(I)'
_cod_data_source_file c5ce01430a1.cif
_cod_data_source_block ssg1572
_cod_depositor_comments 'Adding full bibliography for 7221839--7221844.cif.'
_cod_original_formula_sum 'C28 H26 I3 N2 O0.50 S4'
_cod_database_code 7221839
_shelx_shelxl_version_number 2014/7
_shelx_space_group_comment
;
The symmetry employed for this shelxl refinement is uniquely defined
by the following loop, which should always be used as a source of
symmetry information in preference to the above space-group names.
They are only intended as comments.
;
_shelx_estimated_absorpt_t_min 0.944
_shelx_estimated_absorpt_t_max 0.988

loop_
_space_group_symop_operation_xyz
'x, y, z'
'-x+1/2, -y, z+1/2'
'-x, y+1/2, -z+1/2'
'x+1/2, -y+1/2, -z'

loop_
_atom_site_label
_atom_site_type_symbol
_atom_site_fract_x
_atom_site_fract_y
_atom_site_fract_z
_atom_site_U_iso_or_equiv
_atom_site_adp_type
_atom_site_occupancy
_atom_site_site_symmetry_order
_atom_site_calc_flag
_atom_site_refinement_flags_posn
_atom_site_refinement_flags_adp
I1 I 0.4876(3) 0.82789(12) 0.34754(6) 0.0554(6) Uani 1 1 d . .
I2 I 0.4942(2) 0.71632(10) 0.40841(5) 0.0405(5) Uani 1 1 d . .
I3 I 0.4954(2) 0.60684(10) 0.46688(5) 0.0431(5) Uani 1 1 d . .
I4 I 0.5101(2) 0.17126(11) 0.61891(6) 0.0451(5) Uani 1 1 d . .
I5 I 0.5225(2) 0.30898(10) 0.57201(6) 0.0382(5) Uani 1 1 d . .
I6 I 0.5217(2) 0.44820(11) 0.52829(6) 0.0469(6) Uani 1 1 d . .
S1 S 0.8453(8) 0.6017(6) 0.5258(3) 0.034(2) Uani 1 1 d . U
S2 S 1.1583(8) 0.6042(6) 0.5227(3) 0.039(3) Uani 1 1 d . U
S3 S 0.8322(8) 0.7266(5) 0.4631(3) 0.032(2) Uani 1 1 d . U
S4 S 1.1440(8) 0.7279(7) 0.4585(3) 0.041(3) Uani 1 1 d . U
S5 S 0.1857(7) 0.4606(5) 0.4647(3) 0.032(2) Uani 1 1 d . U
S6 S -0.1272(8) 0.4614(5) 0.4669(3) 0.036(2) Uani 1 1 d . U
S7 S 0.1797(8) 0.3163(5) 0.5213(3) 0.036(2) Uani 1 1 d . U
S8 S -0.1348(8) 0.3257(5) 0.5215(3) 0.037(2) Uani 1 1 d . U
N1 N 1.021(2) 0.4556(12) 0.5927(6) 0.031(5) Uani 1 1 d . U
N2 N 0.969(3) 0.8614(13) 0.3859(6) 0.039(5) Uani 1 1 d . U
N3 N 0.016(3) 0.5957(12) 0.3921(6) 0.036(5) Uani 1 1 d . U
N4 N 0.013(3) 0.1571(12) 0.5834(6) 0.038(5) Uani 1 1 d . U
C1 C 1.008(3) 0.6383(13) 0.5070(7) 0.026(5) Uani 1 1 d . U
C2 C 0.997(4) 0.6928(14) 0.4787(7) 0.036(5) Uani 1 1 d . U
C3 C 0.930(3) 0.543(2) 0.5546(11) 0.037(7) Uani 1 1 d . U
C4 C 1.081(3) 0.540(2) 0.5530(10) 0.031(6) Uani 1 1 d . U
C5 C 1.141(3) 0.4878(19) 0.5763(10) 0.033(6) Uani 1 1 d . U
H5 H 1.2381 0.4765 0.5803 0.040 Uiso 1 1 calc R U
C6 C 0.901(3) 0.487(2) 0.5801(10) 0.035(7) Uani 1 1 d . U
H6 H 0.8082 0.4735 0.5878 0.041 Uiso 1 1 calc R U
C7 C 0.910(3) 0.786(2) 0.4303(10) 0.035(6) Uani 1 1 d . U
C8 C 1.050(3) 0.7870(19) 0.4290(10) 0.034(6) Uani 1 1 d . U
C9 C 1.084(3) 0.838(2) 0.4000(9) 0.040(7) Uani 1 1 d . U
H9 H 1.1763 0.8525 0.3926 0.047 Uiso 1 1 calc R U
C10 C 0.853(3) 0.8336(17) 0.4039(8) 0.028(6) Uani 1 1 d . U
H10 H 0.7563 0.8443 0.3994 0.033 Uiso 1 1 calc R U
C11 C 1.031(3) 0.3852(15) 0.6180(8) 0.034(6) Uani 1 1 d . U
H11 H 1.0044 0.3388 0.6035 0.041 Uiso 1 1 calc R U
C12 C 1.178(3) 0.3732(19) 0.6310(10) 0.043(8) Uani 1 1 d . U
H12A H 1.2440 0.3796 0.6109 0.064 Uiso 1 1 calc R U
H12B H 1.1867 0.3210 0.6409 0.064 Uiso 1 1 calc R U
H12C H 1.1994 0.4110 0.6499 0.064 Uiso 1 1 calc R U
C13 C 0.921(3) 0.3939(19) 0.6480(9) 0.040(6) Uani 1 1 d . U
C14 C 0.932(3) 0.453(2) 0.6730(9) 0.046(7) Uani 1 1 d . U
H14 H 0.9991 0.4928 0.6694 0.055 Uiso 1 1 calc R U
C15 C 0.847(3) 0.455(2) 0.7027(9) 0.045(7) Uani 1 1 d . U
H15 H 0.8594 0.4946 0.7199 0.054 Uiso 1 1 calc R U
C16 C 0.745(3) 0.402(2) 0.7086(9) 0.044(7) Uani 1 1 d . U
H16 H 0.6851 0.4047 0.7292 0.052 Uiso 1 1 calc R U
C17 C 0.730(3) 0.342(2) 0.6838(9) 0.044(7) Uani 1 1 d . U
H17 H 0.6580 0.3045 0.6867 0.053 Uiso 1 1 calc R U
C18 C 0.827(3) 0.3379(19) 0.6531(9) 0.037(6) Uani 1 1 d . U
H18 H 0.8232 0.2954 0.6369 0.044 Uiso 1 1 calc R U
C19 C 0.958(3) 0.9206(16) 0.3548(8) 0.037(6) Uani 1 1 d . U
H19 H 0.8568 0.9366 0.3532 0.045 Uiso 1 1 calc R U
C20 C 1.042(3) 0.9919(17) 0.3614(9) 0.044(7) Uani 1 1 d . U
H20A H 1.1425 0.9786 0.3638 0.066 Uiso 1 1 calc R U
H20B H 1.0094 1.0165 0.3838 0.066 Uiso 1 1 calc R U
H20C H 1.0295 1.0276 0.3412 0.066 Uiso 1 1 calc R U
C21 C 0.989(4) 0.8733(14) 0.3214(7) 0.034(5) Uani 1 1 d . U
C22 C 1.122(3) 0.878(2) 0.3053(10) 0.044(7) Uani 1 1 d . U
H22 H 1.1942 0.9083 0.3161 0.053 Uiso 1 1 calc R U
C23 C 1.148(4) 0.839(2) 0.2737(10) 0.053(8) Uani 1 1 d . U
H23 H 1.2411 0.8391 0.2640 0.063 Uiso 1 1 calc R U
C24 C 1.042(4) 0.7997(19) 0.2556(9) 0.051(8) Uani 1 1 d . U
H24 H 1.0599 0.7782 0.2325 0.062 Uiso 1 1 calc R U
C25 C 0.907(4) 0.792(2) 0.2721(10) 0.052(8) Uani 1 1 d . U
H25 H 0.8352 0.7608 0.2615 0.062 Uiso 1 1 calc R U
C26 C 0.884(3) 0.832(2) 0.3050(9) 0.040(7) Uani 1 1 d . U
H26 H 0.7928 0.8304 0.3159 0.049 Uiso 1 1 calc R U
C27 C 0.030(3) 0.4219(15) 0.4811(7) 0.033(6) Uani 1 1 d . U
C28 C 0.030(3) 0.3627(14) 0.5063(7) 0.026(5) Uani 1 1 d . U
C29 C 0.097(3) 0.518(2) 0.4330(10) 0.040(7) Uani 1 1 d . U
C30 C -0.054(3) 0.5210(16) 0.4359(9) 0.025(6) Uani 1 1 d . U
C31 C -0.096(3) 0.574(2) 0.4097(10) 0.035(6) Uani 1 1 d . U
H31 H -0.1903 0.5903 0.4055 0.041 Uiso 1 1 calc R U
C32 C 0.143(3) 0.5636(18) 0.4062(9) 0.031(6) Uani 1 1 d . U
H32 H 0.2375 0.5722 0.3984 0.037 Uiso 1 1 calc R U
C33 C 0.089(3) 0.250(2) 0.5472(11) 0.036(7) Uani 1 1 d . U
C34 C -0.063(3) 0.253(2) 0.5471(10) 0.031(6) Uani 1 1 d . U
C35 C -0.109(3) 0.198(2) 0.5704(10) 0.032(6) Uani 1 1 d . U
H35 H -0.2048 0.1891 0.5771 0.038 Uiso 1 1 calc R U
C36 C 0.133(3) 0.190(2) 0.5700(11) 0.037(7) Uani 1 1 d . U
H36 H 0.2277 0.1754 0.5750 0.044 Uiso 1 1 calc R U
C37 C 0.003(4) 0.6495(16) 0.3589(7) 0.044(6) Uani 1 1 d . U
H37 H -0.0395 0.6999 0.3662 0.053 Uiso 1 1 calc R U
C38 C 0.142(3) 0.6624(17) 0.3416(8) 0.028(6) Uani 1 1 d . U
H38A H 0.2123 0.6762 0.3601 0.042 Uiso 1 1 calc R U
H38B H 0.1344 0.7045 0.3241 0.042 Uiso 1 1 calc R U
H38C H 0.1724 0.6152 0.3293 0.042 Uiso 1 1 calc R U
C39 C -0.103(3) 0.6031(19) 0.3347(9) 0.041(6) Uani 1 1 d . U
C40 C -0.069(4) 0.531(2) 0.3224(9) 0.053(8) Uani 1 1 d . U
H40 H 0.0218 0.5107 0.3272 0.063 Uiso 1 1 calc R U
C41 C -0.168(4) 0.487(2) 0.3026(10) 0.056(8) Uani 1 1 d . U
H41 H -0.1437 0.4381 0.2932 0.067 Uiso 1 1 calc R U
C42 C -0.301(4) 0.518(2) 0.2975(11) 0.062(9) Uani 1 1 d . U
H42 H -0.3709 0.4874 0.2858 0.074 Uiso 1 1 calc R U
C43 C -0.337(4) 0.589(2) 0.3081(10) 0.059(8) Uani 1 1 d . U
H43 H -0.4281 0.6089 0.3028 0.070 Uiso 1 1 calc R U
C44 C -0.236(4) 0.635(2) 0.3275(10) 0.051(7) Uani 1 1 d . U
H44 H -0.2592 0.6853 0.3354 0.061 Uiso 1 1 calc R U
C45 C 0.002(4) 0.0943(14) 0.6094(7) 0.036(5) Uani 1 1 d . U
H45 H -0.0853 0.0643 0.6032 0.043 Uiso 1 1 calc R U
C46 C 0.122(3) 0.0405(17) 0.6078(9) 0.040(7) Uani 1 1 d . U
H46A H 0.1861 0.0559 0.5883 0.060 Uiso 1 1 calc R U
H46B H 0.0870 -0.0118 0.6032 0.060 Uiso 1 1 calc R U
H46C H 0.1730 0.0414 0.6309 0.060 Uiso 1 1 calc R U
C47 C -0.020(3) 0.1277(14) 0.6477(7) 0.030(5) Uani 1 1 d . U
C48 C 0.086(3) 0.168(2) 0.6630(9) 0.047(7) Uani 1 1 d . U
H48 H 0.1710 0.1757 0.6498 0.056 Uiso 1 1 calc R U
C49 C 0.075(4) 0.200(2) 0.6973(10) 0.056(8) Uani 1 1 d . U
H49 H 0.1458 0.2340 0.7058 0.067 Uiso 1 1 calc R U
C50 C -0.037(4) 0.181(2) 0.7189(10) 0.060(8) Uani 1 1 d . U
H50 H -0.0391 0.1952 0.7437 0.072 Uiso 1 1 calc R U
C51 C -0.149(4) 0.141(2) 0.7035(10) 0.053(8) Uani 1 1 d . U
H51 H -0.2352 0.1356 0.7165 0.063 Uiso 1 1 calc R U
C52 C -0.138(4) 0.107(2) 0.6687(10) 0.055(8) Uani 1 1 d . U
H52 H -0.2072 0.0715 0.6600 0.066 Uiso 1 1 calc R U
O1 O -0.264(5) -0.151(3) 0.7763(12) 0.132(11) Uani 1 1 d . U
C53 C -0.150(6) -0.127(3) 0.7499(15) 0.103(13) Uani 1 1 d . U
H53A H -0.0546 -0.1312 0.7609 0.123 Uiso 1 1 calc R U
H53B H -0.1531 -0.1590 0.7278 0.123 Uiso 1 1 calc R U
C54 C -0.185(5) -0.046(3) 0.7420(14) 0.097(12) Uani 1 1 d . U
H54A H -0.2186 -0.0412 0.7167 0.116 Uiso 1 1 calc R U
H54B H -0.1007 -0.0131 0.7450 0.116 Uiso 1 1 calc R U
C55 C -0.303(6) -0.020(3) 0.7683(16) 0.118(14) Uani 1 1 d . U
H55A H -0.3698 0.0170 0.7570 0.142 Uiso 1 1 calc R U
H55B H -0.2649 0.0016 0.7909 0.142 Uiso 1 1 calc R U
C56 C -0.379(6) -0.109(3) 0.7745(18) 0.118(14) Uani 1 1 d . U
H56A H -0.4342 -0.1121 0.7972 0.141 Uiso 1 1 calc R U
H56B H -0.4389 -0.1247 0.7539 0.141 Uiso 1 1 calc R U

loop_
_atom_site_aniso_label
_atom_site_aniso_U_11
_atom_site_aniso_U_22
_atom_site_aniso_U_33
_atom_site_aniso_U_23
_atom_site_aniso_U_13
_atom_site_aniso_U_12
I1 0.0309(11) 0.0570(13) 0.0784(15) 0.0221(11) -0.0014(13) -0.0007(14)
I2 0.0224(10) 0.0385(10) 0.0605(13) 0.0044(9) 0.0006(12) -0.0014(11)
I3 0.0271(10) 0.0395(10) 0.0627(13) 0.0054(9) 0.0029(13) -0.0040(11)
I4 0.0305(11) 0.0382(10) 0.0665(13) 0.0064(9) -0.0003(12) -0.0015(12)
I5 0.0211(10) 0.0331(10) 0.0602(13) 0.0014(9) 0.0019(10) 0.0020(9)
I6 0.0239(10) 0.0448(11) 0.0722(15) 0.0127(11) -0.0003(12) 0.0008(10)
S1 0.027(4) 0.024(5) 0.050(6) 0.001(5) 0.006(4) 0.000(3)
S2 0.019(4) 0.043(6) 0.054(7) 0.006(5) 0.003(4) -0.002(4)
S3 0.028(4) 0.019(5) 0.051(6) 0.001(4) 0.003(4) 0.000(3)
S4 0.024(4) 0.052(6) 0.046(6) 0.012(5) 0.003(4) -0.003(4)
S5 0.021(4) 0.027(4) 0.049(6) 0.003(4) 0.000(3) 0.001(3)
S6 0.027(4) 0.031(5) 0.050(6) 0.001(4) -0.008(4) 0.000(3)
S7 0.024(4) 0.033(5) 0.050(6) 0.002(4) 0.000(4) 0.005(3)
S8 0.027(4) 0.027(5) 0.055(6) 0.004(4) -0.007(4) -0.007(3)
N1 0.023(8) 0.028(8) 0.041(8) 0.002(7) -0.001(7) -0.001(7)
N2 0.038(10) 0.037(9) 0.042(8) 0.005(7) -0.001(7) -0.003(7)
N3 0.037(9) 0.030(8) 0.041(8) 0.002(7) 0.008(7) 0.008(8)
N4 0.036(9) 0.032(8) 0.046(8) 0.007(7) 0.001(8) 0.005(8)
C1 0.014(8) 0.027(8) 0.038(9) -0.004(7) 0.004(8) -0.002(8)
C2 0.031(9) 0.031(9) 0.045(9) 0.002(7) 0.003(8) -0.001(8)
C3 0.029(8) 0.037(11) 0.046(11) 0.006(9) 0.001(7) 0.004(7)
C4 0.029(8) 0.029(10) 0.037(10) -0.004(8) -0.001(7) 0.000(7)
C5 0.027(8) 0.031(10) 0.042(11) 0.003(9) -0.003(7) -0.003(7)
C6 0.029(8) 0.031(11) 0.044(12) 0.005(9) -0.003(7) -0.004(7)
C7 0.032(9) 0.032(11) 0.041(10) 0.001(9) 0.000(7) -0.006(7)
C8 0.032(8) 0.029(10) 0.041(10) 0.002(8) -0.004(7) -0.001(7)
C9 0.035(8) 0.044(12) 0.039(11) 0.005(9) 0.001(7) -0.001(7)
C10 0.028(8) 0.022(10) 0.033(10) -0.003(8) -0.001(7) 0.000(7)
C11 0.034(9) 0.028(9) 0.040(9) 0.002(7) 0.000(7) -0.003(7)
C12 0.039(11) 0.033(15) 0.056(16) 0.006(13) 0.002(10) 0.009(10)
C13 0.039(9) 0.038(10) 0.043(10) 0.002(8) 0.003(8) 0.001(8)
C14 0.044(11) 0.046(10) 0.048(10) 0.000(8) -0.003(8) 0.004(8)
C15 0.051(11) 0.040(11) 0.045(11) 0.000(9) 0.003(9) 0.002(9)
C16 0.043(11) 0.047(11) 0.041(11) 0.001(9) -0.002(9) 0.008(9)
C17 0.043(11) 0.043(11) 0.047(12) 0.000(9) 0.006(9) -0.004(9)
C18 0.038(10) 0.031(10) 0.041(11) 0.004(8) 0.003(8) 0.002(8)
C19 0.033(10) 0.036(9) 0.043(9) 0.005(7) -0.004(7) 0.001(8)
C20 0.038(15) 0.041(11) 0.053(15) 0.000(10) 0.002(12) 0.001(10)
C21 0.033(9) 0.032(9) 0.037(8) 0.009(7) -0.003(7) 0.007(8)
C22 0.037(10) 0.046(12) 0.050(11) 0.003(9) -0.002(8) 0.001(8)
C23 0.051(10) 0.052(13) 0.055(12) 0.003(10) 0.008(9) 0.002(9)
C24 0.052(11) 0.050(13) 0.052(11) -0.001(9) 0.003(9) 0.001(9)
C25 0.055(11) 0.049(13) 0.051(12) -0.002(10) -0.002(9) 0.000(9)
C26 0.036(10) 0.043(12) 0.042(10) 0.004(9) 0.004(8) -0.002(8)
C27 0.027(10) 0.031(9) 0.042(10) 0.000(8) -0.002(8) 0.001(7)
C28 0.016(9) 0.026(8) 0.036(10) -0.002(7) -0.002(8) -0.004(7)
C29 0.035(9) 0.038(11) 0.047(11) 0.001(9) 0.000(7) 0.002(7)
C30 0.026(8) 0.012(9) 0.038(10) -0.007(8) -0.002(7) -0.001(7)
C31 0.030(8) 0.032(11) 0.042(11) -0.003(9) 0.000(7) 0.005(7)
C32 0.034(8) 0.018(10) 0.041(10) -0.004(8) 0.002(7) 0.003(7)
C33 0.028(9) 0.038(10) 0.040(12) 0.001(9) 0.003(7) 0.000(7)
C34 0.026(8) 0.027(10) 0.039(11) 0.001(8) 0.001(7) 0.006(7)
C35 0.024(8) 0.029(10) 0.043(11) 0.003(9) 0.000(7) 0.003(7)
C36 0.030(8) 0.036(11) 0.045(12) 0.005(9) 0.003(8) 0.003(7)
C37 0.044(9) 0.043(10) 0.047(9) 0.000(7) 0.000(8) -0.002(8)
C38 0.028(10) 0.022(13) 0.034(13) 0.002(11) -0.002(9) -0.001(9)
C39 0.038(9) 0.038(10) 0.046(11) 0.005(8) 0.000(8) -0.005(7)
C40 0.056(11) 0.048(10) 0.055(13) -0.004(9) 0.003(9) -0.001(8)
C41 0.061(11) 0.047(11) 0.060(14) 0.000(10) 0.000(10) -0.007(9)
C42 0.060(11) 0.060(12) 0.064(14) 0.004(10) -0.002(10) -0.011(9)
C43 0.054(11) 0.059(12) 0.062(14) 0.005(10) -0.007(9) -0.005(9)
C44 0.049(10) 0.053(11) 0.051(13) 0.006(9) -0.001(9) -0.004(8)
C45 0.027(9) 0.034(9) 0.046(9) 0.013(7) -0.001(8) 0.006(8)
C46 0.051(14) 0.016(11) 0.054(15) 0.009(10) 0.014(12) 0.012(10)
C47 0.028(9) 0.019(9) 0.043(8) 0.008(7) 0.001(7) 0.010(8)
C48 0.042(10) 0.049(12) 0.049(10) 0.001(9) 0.003(8) 0.000(9)
C49 0.056(11) 0.055(13) 0.057(12) -0.003(10) -0.001(9) 0.003(10)
C50 0.059(12) 0.069(14) 0.053(11) -0.005(9) 0.009(9) 0.002(10)
C51 0.048(11) 0.055(13) 0.055(11) 0.005(9) 0.007(9) 0.010(9)
C52 0.051(11) 0.061(13) 0.054(11) 0.002(9) 0.006(8) -0.009(9)
O1 0.131(15) 0.124(14) 0.140(16) 0.009(11) 0.005(11) 0.000(10)
C53 0.102(15) 0.105(16) 0.102(17) -0.001(11) -0.006(11) -0.004(10)
C54 0.095(15) 0.098(15) 0.097(16) -0.006(11) -0.009(11) 0.001(11)
C55 0.116(17) 0.115(15) 0.123(19) -0.003(11) 0.005(12) 0.004(11)
C56 0.113(15) 0.117(17) 0.124(19) 0.000(12) 0.004(11) 0.000(10)

loop_
_atom_type_symbol
_atom_type_description
_atom_type_scat_dispersion_real
_atom_type_scat_dispersion_imag
_atom_type_scat_source
C C 0.0029 0.0015 'International Tables Vol C Tables 4.2.6.8 and 6.1.1.4'
H H 0.0000 0.0000 'International Tables Vol C Tables 4.2.6.8 and 6.1.1.4'
N N 0.0057 0.0031 'International Tables Vol C Tables 4.2.6.8 and 6.1.1.4'
S S 0.1189 0.1165 'International Tables Vol C Tables 4.2.6.8 and 6.1.1.4'
I I -0.4918 1.7212 'International Tables Vol C Tables 4.2.6.8 and 6.1.1.4'
O O 0.0101 0.0057 'International Tables Vol C Tables 4.2.6.8 and 6.1.1.4'

loop_
_geom_angle_atom_site_label_1
_geom_angle_atom_site_label_2
_geom_angle_atom_site_label_3
_geom_angle
I1 I2 I3 178.84(11)
I4 I5 I6 176.73(10)
C1 S1 C3 93.1(14)
C1 S2 C4 95.4(14)
C2 S3 C7 93.1(14)
C2 S4 C8 94.1(14)
C27 S5 C29 92.9(14)
C27 S6 C30 95.5(14)
C28 S7 C33 94.7(14)
C28 S8 C34 95.5(14)
C5 N1 C6 112(2)
C5 N1 C11 122(2)
C6 N1 C11 126(2)
C9 N2 C10 112(2)
C9 N2 C19 125(2)
C10 N2 C19 123(2)
C31 N3 C32 113(2)
C31 N3 C37 121(3)
C32 N3 C37 126(3)
C35 N4 C36 110(2)
C35 N4 C45 122(3)
C36 N4 C45 128(3)
S1 C1 S2 118.4(14)
S1 C1 C2 117(2)
S2 C1 C2 124(2)
S3 C2 S4 117.5(15)
S3 C2 C1 122(2)
S4 C2 C1 120(3)
S1 C3 C4 118(4)
S1 C3 C6 140(2)
C4 C3 C6 102(4)
S2 C4 C3 115(3)
S2 C4 C5 131(2)
C3 C4 C5 114(4)
N1 C5 C4 102(3)
N1 C5 H5 129.1
C4 C5 H5 129.1
N1 C6 C3 111(3)
N1 C6 H6 124.6
C3 C6 H6 124.6
S3 C7 C8 117(3)
S3 C7 C10 133(2)
C8 C7 C10 111(4)
S4 C8 C7 119(3)
S4 C8 C9 137(2)
C7 C8 C9 105(3)
N2 C9 C8 108(3)
N2 C9 H9 125.8
C8 C9 H9 125.8
N2 C10 C7 104(3)
N2 C10 H10 127.9
C7 C10 H10 127.9
N1 C11 H11 107.3
N1 C11 C12 111(2)
N1 C11 C13 109(2)
H11 C11 C12 107.3
H11 C11 C13 107.3
C12 C11 C13 114(3)
C11 C12 H12A 109.5
C11 C12 H12B 109.5
C11 C12 H12C 109.5
H12A C12 H12B 109.5
H12A C12 H12C 109.5
H12B C12 H12C 109.5
C11 C13 C14 121(3)
C11 C13 C18 119(3)
C14 C13 C18 120(3)
C13 C14 H14 119.6
C13 C14 C15 121(3)
H14 C14 C15 119.6
C14 C15 H15 118.8
C14 C15 C16 122(4)
H15 C15 C16 118.8
C15 C16 H16 120.9
C15 C16 C17 118(3)
H16 C16 C17 120.9
C16 C17 H17 120.3
C16 C17 C18 119(3)
H17 C17 C18 120.3
C13 C18 C17 119(3)
C13 C18 H18 120.3
C17 C18 H18 120.3
N2 C19 H19 106.8
N2 C19 C20 113(2)
N2 C19 C21 104(2)
H19 C19 C20 106.8
H19 C19 C21 106.8
C20 C19 C21 119(3)
C19 C20 H20A 109.5
C19 C20 H20B 109.5
C19 C20 H20C 109.5
H20A C20 H20B 109.5
H20A C20 H20C 109.5
H20B C20 H20C 109.5
C19 C21 C22 120(3)
C19 C21 C26 120(3)
C22 C21 C26 120(3)
C21 C22 H22 120.0
C21 C22 C23 120(3)
H22 C22 C23 120.0
C22 C23 H23 119.2
C22 C23 C24 122(3)
H23 C23 C24 119.2
C23 C24 H24 120.3
C23 C24 C25 119(3)
H24 C24 C25 120.3
C24 C25 H25 121.4
C24 C25 C26 117(3)
H25 C25 C26 121.4
C21 C26 C25 122(3)
C21 C26 H26 119.2
C25 C26 H26 119.2
S5 C27 S6 118.3(16)
S5 C27 C28 122(2)
S6 C27 C28 120(2)
S7 C28 S8 116.7(15)
S7 C28 C27 124(2)
S8 C28 C27 119(2)
S5 C29 C30 116(3)
S5 C29 C32 132(3)
C30 C29 C32 111(3)
S6 C30 C29 116(3)
S6 C30 C31 139(2)
C29 C30 C31 105(3)
N3 C31 C30 108(3)
N3 C31 H31 125.9
C30 C31 H31 125.9
N3 C32 C29 103(3)
N3 C32 H32 128.4
C29 C32 H32 128.4
S7 C33 C34 118(3)
S7 C33 C36 133(2)
C34 C33 C36 109(4)
S8 C34 C33 115(3)
S8 C34 C35 138(2)
C33 C34 C35 107(4)
N4 C35 C34 108(3)
N4 C35 H35 126.2
C34 C35 H35 126.2
N4 C36 C33 106(3)
N4 C36 H36 126.8
C33 C36 H36 126.8
N3 C37 H37 110.1
N3 C37 C38 112(3)
N3 C37 C39 101(2)
H37 C37 C38 110.1
H37 C37 C39 110.1
C38 C37 C39 113(2)
C37 C38 H38A 109.5
C37 C38 H38B 109.5
C37 C38 H38C 109.5
H38A C38 H38B 109.5
H38A C38 H38C 109.5
H38B C38 H38C 109.5
C37 C39 C40 121(3)
C37 C39 C44 119(3)
C40 C39 C44 120(3)
C39 C40 H40 119.6
C39 C40 C41 121(3)
H40 C40 C41 119.6
C40 C41 H41 121.1
C40 C41 C42 118(4)
H41 C41 C42 121.1
C41 C42 H42 118.5
C41 C42 C43 123(4)
H42 C42 C43 118.5
C42 C43 H43 120.3
C42 C43 C44 119(4)
H43 C43 C44 120.3
C39 C44 C43 118(4)
C39 C44 H44 120.9
C43 C44 H44 120.9
N4 C45 H45 107.2
N4 C45 C46 113(3)
N4 C45 C47 110(2)
H45 C45 C46 107.2
H45 C45 C47 107.2
C46 C45 C47 112(2)
C45 C46 H46A 109.5
C45 C46 H46B 109.5
C45 C46 H46C 109.5
H46A C46 H46B 109.5
H46A C46 H46C 109.5
H46B C46 H46C 109.5
C45 C47 C48 119(3)
C45 C47 C52 121(3)
C48 C47 C52 119(3)
C47 C48 H48 118.8
C47 C48 C49 122(3)
H48 C48 C49 118.8
C48 C49 H49 120.0
C48 C49 C50 120(4)
H49 C49 C50 120.0
C49 C50 H50 121.1
C49 C50 C51 118(3)
H50 C50 C51 121.1
C50 C51 H51 119.1
C50 C51 C52 122(3)
H51 C51 C52 119.1
C47 C52 C51 117(3)
C47 C52 H52 121.6
C51 C52 H52 121.6
C53 O1 C56 114(5)
O1 C53 H53A 111.2
O1 C53 H53B 111.2
O1 C53 C54 103(4)
H53A C53 H53B 109.1
H53A C53 C54 111.2
H53B C53 C54 111.2
C53 C54 H54A 110.0
C53 C54 H54B 110.0
C53 C54 C55 108(5)
H54A C54 H54B 108.4
H54A C54 C55 110.0
H54B C54 C55 110.0
C54 C55 H55A 112.4
C54 C55 H55B 112.4
C54 C55 C56 97(4)
H55A C55 H55B 109.9
H55A C55 C56 112.4
H55B C55 C56 112.4
O1 C56 C55 99(5)
O1 C56 H56A 112.0
O1 C56 H56B 112.0
C55 C56 H56A 112.0
C55 C56 H56B 112.0
H56A C56 H56B 109.7

loop_
_geom_bond_atom_site_label_1
_geom_bond_atom_site_label_2
_geom_bond_distance
I1 I2 2.971(3)
I2 I3 2.880(3)
I4 I5 2.955(3)
I5 I6 2.907(3)
S1 C1 1.80(3)
S1 C3 1.68(4)
S2 C1 1.64(3)
S2 C4 1.74(4)
S3 C2 1.76(3)
S3 C7 1.76(4)
S4 C2 1.69(3)
S4 C8 1.74(3)
S5 C27 1.72(3)
S5 C29 1.76(4)
S6 C27 1.72(3)
S6 C30 1.69(3)
S7 C28 1.72(3)
S7 C33 1.73(4)
S8 C28 1.78(3)
S8 C34 1.72(3)
N1 C5 1.40(4)
N1 C6 1.35(4)
N1 C11 1.54(3)
N2 C9 1.27(4)
N2 C10 1.37(4)
N2 C19 1.55(4)
N3 C31 1.30(4)
N3 C32 1.42(4)
N3 C37 1.55(3)
N4 C35 1.44(4)
N4 C36 1.37(4)
N4 C45 1.46(3)
C1 C2 1.42(3)
C3 C4 1.43(3)
C3 C6 1.37(5)
C4 C5 1.37(5)
C5 H5 0.950
C6 H6 0.950
C7 C8 1.33(4)
C7 C10 1.38(5)
C8 C9 1.43(5)
C9 H9 0.950
C10 H10 0.950
C11 H11 1.000
C11 C12 1.48(4)
C11 C13 1.53(4)
C12 H12A 0.980
C12 H12B 0.980
C12 H12C 0.980
C13 C14 1.38(5)
C13 C18 1.33(4)
C14 H14 0.950
C14 C15 1.36(4)
C15 H15 0.950
C15 C16 1.35(5)
C16 H16 0.950
C16 C17 1.39(5)
C17 H17 0.950
C17 C18 1.46(4)
C18 H18 0.950
C19 H19 1.000
C19 C20 1.49(4)
C19 C21 1.51(4)
C20 H20A 0.980
C20 H20B 0.980
C20 H20C 0.980
C21 C22 1.39(5)
C21 C26 1.37(4)
C22 H22 0.950
C22 C23 1.37(5)
C23 H23 0.950
C23 C24 1.38(5)
C24 H24 0.950
C24 C25 1.42(5)
C25 H25 0.950
C25 C26 1.42(5)
C26 H26 0.950
C27 C28 1.39(4)
C29 C30 1.43(4)
C29 C32 1.34(5)
C30 C31 1.39(4)
C31 H31 0.950
C32 H32 0.950
C33 C34 1.43(4)
C33 C36 1.40(5)
C34 C35 1.35(5)
C35 H35 0.950
C36 H36 0.950
C37 H37 1.000
C37 C38 1.48(4)
C37 C39 1.57(4)
C38 H38A 0.980
C38 H38B 0.980
C38 H38C 0.980
C39 C40 1.36(5)
C39 C44 1.39(5)
C40 H40 0.950
C40 C41 1.41(5)
C41 H41 0.950
C41 C42 1.38(5)
C42 H42 0.950
C42 C43 1.33(5)
C43 H43 0.950
C43 C44 1.43(5)
C44 H44 0.950
C45 H45 1.000
C45 C46 1.47(4)
C45 C47 1.54(4)
C46 H46A 0.980
C46 H46B 0.980
C46 H46C 0.980
C47 C48 1.35(4)
C47 C52 1.41(4)
C48 H48 0.950
C48 C49 1.38(5)
C49 H49 0.950
C49 C50 1.37(5)
C50 H50 0.950
C50 C51 1.39(5)
C51 H51 0.950
C51 C52 1.42(5)
C52 H52 0.950
O1 C53 1.51(6)
O1 C56 1.30(6)
C53 H53A 0.990
C53 H53B 0.990
C53 C54 1.47(7)
C54 H54A 0.990
C54 H54B 0.990
C54 C55 1.55(7)
C55 H55A 0.990
C55 H55B 0.990
C55 C56 1.72(8)
C56 H56A 0.990
C56 H56B 0.990

loop_
_geom_torsion_atom_site_label_1
_geom_torsion_atom_site_label_2
_geom_torsion_atom_site_label_3
_geom_torsion_atom_site_label_4
_geom_torsion
C4 S2 C1 S1 1.2(19)
C4 S2 C1 C2 -176(2)
C3 S1 C1 S2 0(2)
C3 S1 C1 C2 178(2)
S1 C1 C2 S3 2(3)
S1 C1 C2 S4 -177.8(14)
S2 C1 C2 S3 179.7(15)
S2 C1 C2 S4 0(3)
C8 S4 C2 S3 0.2(19)
C8 S4 C2 C1 -180(2)
C7 S3 C2 S4 0.5(19)
C7 S3 C2 C1 -179(2)
C1 S1 C3 C4 -3(4)
C1 S1 C3 C6 -177(5)
S1 C3 C4 S2 4(6)
S1 C3 C4 C5 -177(2)
C6 C3 C4 S2 -180(2)
C6 C3 C4 C5 -1(6)
C1 S2 C4 C3 -3(4)
C1 S2 C4 C5 179(4)
S2 C4 C5 N1 180(3)
C3 C4 C5 N1 1(5)
C6 N1 C5 C4 -1(3)
C11 N1 C5 C4 172(3)
C5 N1 C6 C3 0(4)
C11 N1 C6 C3 -172(3)
S1 C3 C6 N1 176(4)
C4 C3 C6 N1 1(5)
C2 S3 C7 C8 -1(4)
C2 S3 C7 C10 177(4)
S3 C7 C8 S4 2(5)
S3 C7 C8 C9 179(2)
C10 C7 C8 S4 -177(2)
C10 C7 C8 C9 0(5)
C2 S4 C8 C7 -1(4)
C2 S4 C8 C9 -177(4)
C10 N2 C9 C8 3(4)
C19 N2 C9 C8 177(3)
S4 C8 C9 N2 174(3)
C7 C8 C9 N2 -2(5)
C9 N2 C10 C7 -3(3)
C19 N2 C10 C7 -177(3)
S3 C7 C10 N2 -177(3)
C8 C7 C10 N2 2(4)
C5 N1 C11 C12 18(4)
C5 N1 C11 C13 145(3)
C6 N1 C11 C12 -171(3)
C6 N1 C11 C13 -44(4)
N1 C11 C13 C14 -65(3)
N1 C11 C13 C18 125(3)
C12 C11 C13 C14 60(4)
C12 C11 C13 C18 -110(4)
C11 C13 C14 C15 -170(3)
C18 C13 C14 C15 0(5)
C13 C14 C15 C16 -3(5)
C14 C15 C16 C17 2(5)
C15 C16 C17 C18 2(5)
C11 C13 C18 C17 174(3)
C14 C13 C18 C17 4(5)
C16 C17 C18 C13 -5(5)
C9 N2 C19 C20 -50(4)
C9 N2 C19 C21 80(4)
C10 N2 C19 C20 123(3)
C10 N2 C19 C21 -107(3)
N2 C19 C21 C22 -103(3)
N2 C19 C21 C26 84(3)
C20 C19 C21 C22 24(4)
C20 C19 C21 C26 -149(3)
C19 C21 C22 C23 -176(3)
C26 C21 C22 C23 -2(5)
C21 C22 C23 C24 5(5)
C22 C23 C24 C25 -7(6)
C23 C24 C25 C26 6(5)
C19 C21 C26 C25 175(3)
C22 C21 C26 C25 2(5)
C24 C25 C26 C21 -4(5)
C30 S6 C27 S5 6.8(19)
C30 S6 C27 C28 -176(2)
C29 S5 C27 S6 -9(2)
C29 S5 C27 C28 174(2)
S5 C27 C28 S7 -5(4)
S5 C27 C28 S8 -179.6(15)
S6 C27 C28 S7 177.5(16)
S6 C27 C28 S8 3(3)
C33 S7 C28 S8 -1(2)
C33 S7 C28 C27 -175(3)
C34 S8 C28 S7 0(2)
C34 S8 C28 C27 175(2)
C27 S5 C29 C30 9(3)
C27 S5 C29 C32 -173(4)
S5 C29 C30 S6 -6(4)
S5 C29 C30 C31 176(2)
C32 C29 C30 S6 176(2)
C32 C29 C30 C31 -2(5)
C27 S6 C30 C29 0(3)
C27 S6 C30 C31 176(4)
C32 N3 C31 C30 -3(3)
C37 N3 C31 C30 175(2)
S6 C30 C31 N3 -174(3)
C29 C30 C31 N3 3(4)
S5 C29 C32 N3 -178(3)
C30 C29 C32 N3 0(4)
C31 N3 C32 C29 2(3)
C37 N3 C32 C29 -176(3)
C28 S7 C33 C34 2(4)
C28 S7 C33 C36 -178(4)
S7 C33 C34 S8 -2(5)
S7 C33 C34 C35 -177(2)
C36 C33 C34 S8 178(2)
C36 C33 C34 C35 3(6)
C28 S8 C34 C33 1(4)
C28 S8 C34 C35 174(4)
S8 C34 C35 N4 -178(3)
C33 C34 C35 N4 -4(5)
C36 N4 C35 C34 4(3)
C45 N4 C35 C34 180(3)
C35 N4 C36 C33 -2(3)
C45 N4 C36 C33 -177(3)
S7 C33 C36 N4 180(3)
C34 C33 C36 N4 0(5)
C31 N3 C37 C38 -176(3)
C31 N3 C37 C39 -55(3)
C32 N3 C37 C38 2(4)
C32 N3 C37 C39 123(3)
N3 C37 C39 C40 -62(4)
N3 C37 C39 C44 115(3)
C38 C37 C39 C40 58(4)
C38 C37 C39 C44 -125(3)
C37 C39 C40 C41 176(3)
C44 C39 C40 C41 -1(5)
C39 C40 C41 C42 -2(5)
C40 C41 C42 C43 5(6)
C41 C42 C43 C44 -4(6)
C37 C39 C44 C43 -175(3)
C40 C39 C44 C43 2(5)
C42 C43 C44 C39 0(6)
C35 N4 C45 C46 156(3)
C35 N4 C45 C47 -78(4)
C36 N4 C45 C46 -30(4)
C36 N4 C45 C47 96(4)
N4 C45 C47 C48 -67(4)
N4 C45 C47 C52 123(3)
C46 C45 C47 C48 60(3)
C46 C45 C47 C52 -110(3)
C45 C47 C48 C49 -179(3)
C52 C47 C48 C49 -9(5)
C47 C48 C49 C50 9(5)
C48 C49 C50 C51 -10(5)
C49 C50 C51 C52 12(6)
C45 C47 C52 C51 -180(3)
C48 C47 C52 C51 10(5)
C50 C51 C52 C47 -12(5)
C56 O1 C53 C54 23(7)
O1 C53 C54 C55 9(6)
C53 C54 C55 C56 -28(6)
C53 O1 C56 C55 -40(6)
C54 C55 C56 O1 40(6)
